data_2232943
loop_
_publ_author_name
'Asem, Samuel'
'Buchanan, Robert M.'
'Mashuta, Mark S.'

_publ_section_title
;
 Tetra-\m-acetato-\k^8^<i>O</i>:<i>O</i>'-bis{[2,2-dimethyl-<i>N</i>-(pyridin-2-yl)propanamide-\k<i>N</i>^1^]copper(II)}(<i>Cu</i>---<i>Cu</i>)
;
_journal_coeditor_code SJ5186
_journal_issue 12
_journal_name_full 'Acta Crystallographica Section E'
_journal_page_first m1892
_journal_page_last m1893
_journal_paper_doi 10.1107/S1600536811050124
_journal_volume 67
_journal_year 2011
_chemical_formula_iupac '[Cu2 (C2 H3 O2)4 (C10 H14 N2 O1)2]'
_chemical_formula_moiety 'C28 H40 Cu2 N4 O10'
_chemical_formula_sum 'C28 H40 Cu2 N4 O10'
_chemical_formula_weight 719.74
_chemical_name_systematic
Tetra-\m-acetato-\k^8^<i>O</i>:<i>O</i>'-bis{[2,2-dimethyl-<i>N</i>-(pyridin-2-yl)propanamide-\k<i>N</i>^1^]copper(II)}(<i>Cu</i>---<i>Cu</i>)
_space_group_IT_number 14
_symmetry_cell_setting monoclinic
_symmetry_space_group_name_Hall '-P 2ybc'
_symmetry_space_group_name_H-M 'P 1 21/c 1'
_atom_sites_solution_hydrogens geom
_atom_sites_solution_primary direct
_atom_sites_solution_secondary difmap
_cell_angle_alpha 90.00
_cell_angle_beta 104.508(6)
_cell_angle_gamma 90.00
_cell_formula_units_Z 2
_cell_length_a 13.8508(8)
_cell_length_b 11.0612(5)
_cell_length_c 11.0301(6)
_cell_measurement_reflns_used 4128
_cell_measurement_temperature 100(2)
_cell_measurement_theta_max 28.8166
_cell_measurement_theta_min 3.5465
_cell_volume 1636.00(16)
_computing_cell_refinement 'CrysAlis PRO (Oxford Diffraction, 2010)'
_computing_data_collection 'CrysAlis PRO (Oxford Diffraction, 2009)'
_computing_data_reduction 'CrysAlis PRO (Oxford Diffraction, 2010)'
_computing_molecular_graphics 'ORTEP-3 (Farrugia, 1997)'
_computing_publication_material 'SHELXTL (Sheldrick, 2008), PLATON (Spek, 2009) and publCIF (Westrip, 2010)'
_computing_structure_refinement 'SHELXL97 (Sheldrick, 2008)'
_computing_structure_solution 'SHELXS97 (Sheldrick, 2008)'
_diffrn_ambient_temperature 100(2)
_diffrn_detector_area_resol_mean 10.2836
_diffrn_measured_fraction_theta_full 0.979
_diffrn_measured_fraction_theta_max 0.979
_diffrn_measurement_device_type 'Oxford Diffraction Xcalibur Ruby Gemini'
_diffrn_measurement_method '\w scans'
_diffrn_radiation_monochromator graphite
_diffrn_radiation_source 'Enhance (Mo) X-ray Source'
_diffrn_radiation_type 'Mo K\a'
_diffrn_radiation_wavelength 0.71073
_diffrn_reflns_av_R_equivalents 0.0315
_diffrn_reflns_av_sigmaI/netI 0.0429
_diffrn_reflns_limit_h_max 10
_diffrn_reflns_limit_h_min -17
_diffrn_reflns_limit_k_max 13
_diffrn_reflns_limit_k_min -11
_diffrn_reflns_limit_l_max 14
_diffrn_reflns_limit_l_min -13
_diffrn_reflns_number 7567
_diffrn_reflns_theta_full 27.06
_diffrn_reflns_theta_max 27.06
_diffrn_reflns_theta_min 3.55
_exptl_absorpt_coefficient_mu 1.358
_exptl_absorpt_correction_T_max 0.602
_exptl_absorpt_correction_T_min 0.581
_exptl_absorpt_correction_type multi-scan
_exptl_absorpt_process_details '(CrysAlis PRO; Oxford Diffraction, 2010)'
_exptl_crystal_colour blue-green
_exptl_crystal_density_diffrn 1.461
_exptl_crystal_density_method 'not measured'
_exptl_crystal_description block
_exptl_crystal_F_000 748
_exptl_crystal_size_max 0.41
_exptl_crystal_size_mid 0.38
_exptl_crystal_size_min 0.38
_refine_diff_density_max 0.725
_refine_diff_density_min -0.576
_refine_ls_extinction_method none
_refine_ls_goodness_of_fit_ref 1.014
_refine_ls_hydrogen_treatment mixed
_refine_ls_matrix_type full
_refine_ls_number_parameters 208
_refine_ls_number_reflns 3515
_refine_ls_number_restraints 0
_refine_ls_restrained_S_all 1.014
_refine_ls_R_factor_all 0.0432
_refine_ls_R_factor_gt 0.0345
_refine_ls_shift/su_max 0.001
_refine_ls_shift/su_mean 0.000
_refine_ls_structure_factor_coef Fsqd
_refine_ls_weighting_details 'calc w=1/[\s^2^(Fo^2^)+(0.0434P)^2^+1.8750P] where P=(Fo^2^+2Fc^2^)/3'
_refine_ls_weighting_scheme calc
_refine_ls_wR_factor_gt 0.0895
_refine_ls_wR_factor_ref 0.0938
_reflns_number_gt 3070
_reflns_number_total 3515
_reflns_threshold_expression I>2\s(I)
_cod_data_source_file sj5186.cif
_cod_data_source_block I
_cod_original_cell_volume 1635.98(15)
_cod_original_sg_symbol_H-M 'P 21/c'
_cod_database_code 2232943
_cod_database_fobs_code 2232943

loop_
_symmetry_equiv_pos_as_xyz
'x, y, z'
'-x, y+1/2, -z+1/2'
'-x, -y, -z'
'x, -y-1/2, z-1/2'

loop_
_atom_site_type_symbol
_atom_site_label
_atom_site_fract_x
_atom_site_fract_y
_atom_site_fract_z
_atom_site_U_iso_or_equiv
_atom_site_adp_type
_atom_site_calc_flag
_atom_site_refinement_flags
_atom_site_occupancy
_atom_site_symmetry_multiplicity
Cu Cu1 0.57135(2) 0.51365(2) 0.60219(2) 0.01145(10) Uani d . 1 1
O O1 0.52507(13) 0.68323(15) 0.58335(15) 0.0168(4) Uani d . 1 1
O O2 0.59958(13) 0.33989(15) 0.58943(15) 0.0193(4) Uani d . 1 1
O O3 0.46567(13) 0.47616(16) 0.68677(15) 0.0186(4) Uani d . 1 1
O O4 0.65766(12) 0.54422(16) 0.48765(15) 0.0163(4) Uani d . 1 1
O O5 0.96072(13) 0.38557(17) 0.84694(16) 0.0238(4) Uani d . 1 1
N N1 0.68384(14) 0.55679(18) 0.77605(17) 0.0136(4) Uani d . 1 1
N N2 0.81361(16) 0.4539(2) 0.7259(2) 0.0182(4) Uani d . 1 1
H H2N 0.778(2) 0.455(3) 0.657(3) 0.017(7) Uiso d . 1 1
C C1 0.54803(18) 0.2779(2) 0.4997(2) 0.0148(5) Uani d . 1 1
C C2 0.5762(2) 0.1471(2) 0.4927(2) 0.0233(6) Uani d . 1 1
H H2A 0.5555 0.1020 0.5562 0.035 Uiso calc R 1 1
H H2B 0.6472 0.1406 0.5056 0.035 Uiso calc R 1 1
H H2C 0.5438 0.1153 0.4117 0.035 Uiso calc R 1 1
C C3 0.62383(18) 0.5437(2) 0.3700(2) 0.0144(5) Uani d . 1 1
C C4 0.6955(2) 0.5688(3) 0.2908(2) 0.0229(6) Uani d . 1 1
H H4A 0.7117 0.4945 0.2555 0.034 Uiso calc R 1 1
H H4B 0.7552 0.6044 0.3417 0.034 Uiso calc R 1 1
H H4C 0.6653 0.6236 0.2247 0.034 Uiso calc R 1 1
C C5 0.64649(18) 0.6255(2) 0.8544(2) 0.0158(5) Uani d . 1 1
H H5 0.5800 0.6491 0.8289 0.019 Uiso calc R 1 1
C C6 0.70168(19) 0.6627(2) 0.9702(2) 0.0167(5) Uani d . 1 1
H H6 0.6730 0.7087 1.0225 0.020 Uiso calc R 1 1
C C7 0.80085(19) 0.6297(2) 1.0061(2) 0.0181(5) Uani d . 1 1
H H7 0.8404 0.6546 1.0832 0.022 Uiso calc R 1 1
C C8 0.84148(18) 0.5597(2) 0.9276(2) 0.0175(5) Uani d . 1 1
H H8 0.9082 0.5369 0.9508 0.021 Uiso calc R 1 1
C C9 0.78030(18) 0.5243(2) 0.8134(2) 0.0143(5) Uani d . 1 1
C C10 0.89929(18) 0.3871(2) 0.7467(2) 0.0155(5) Uani d . 1 1
C C11 0.91516(19) 0.3108(2) 0.6368(2) 0.0190(5) Uani d . 1 1
C C12 0.9151(3) 0.1789(3) 0.6784(3) 0.0431(9) Uani d . 1 1
H H12A 0.8508 0.1587 0.6904 0.065 Uiso calc R 1 1
H H12B 0.9649 0.1678 0.7556 0.065 Uiso calc R 1 1
H H12C 0.9297 0.1274 0.6152 0.065 Uiso calc R 1 1
C C13 0.8377(2) 0.3303(3) 0.5133(3) 0.0352(7) Uani d . 1 1
H H13A 0.7731 0.3073 0.5225 0.053 Uiso calc R 1 1
H H13B 0.8544 0.2818 0.4493 0.053 Uiso calc R 1 1
H H13C 0.8368 0.4140 0.4902 0.053 Uiso calc R 1 1
C C14 1.0181(2) 0.3433(3) 0.6186(3) 0.0328(7) Uani d . 1 1
H H14A 1.0300 0.2981 0.5495 0.049 Uiso calc R 1 1
H H14B 1.0683 0.3239 0.6933 0.049 Uiso calc R 1 1
H H14C 1.0205 0.4282 0.6016 0.049 Uiso calc R 1 1

loop_
_atom_site_aniso_label
_atom_site_aniso_U_11
_atom_site_aniso_U_22
_atom_site_aniso_U_33
_atom_site_aniso_U_12
_atom_site_aniso_U_13
_atom_site_aniso_U_23
Cu1 0.01005(16) 0.01279(16) 0.01139(16) -0.00018(11) 0.00250(11) -0.00009(10)
O1 0.0154(9) 0.0141(8) 0.0198(8) 0.0014(7) 0.0025(7) -0.0011(7)
O2 0.0190(9) 0.0137(8) 0.0222(9) 0.0005(7) -0.0001(7) -0.0003(7)
O3 0.0151(9) 0.0253(9) 0.0157(8) -0.0057(7) 0.0046(7) 0.0015(7)
O4 0.0120(8) 0.0230(9) 0.0143(8) -0.0022(7) 0.0040(6) 0.0002(7)
O5 0.0192(9) 0.0297(10) 0.0197(9) 0.0091(8) -0.0006(7) -0.0054(8)
N1 0.0120(10) 0.0161(10) 0.0133(9) 0.0000(8) 0.0042(8) -0.0010(8)
N2 0.0124(10) 0.0269(12) 0.0137(10) 0.0030(9) 0.0003(8) -0.0074(9)
C1 0.0143(12) 0.0145(11) 0.0170(11) 0.0002(9) 0.0067(9) 0.0016(9)
C2 0.0224(14) 0.0155(12) 0.0295(14) 0.0029(11) 0.0019(11) -0.0008(10)
C3 0.0161(12) 0.0112(11) 0.0173(11) 0.0011(9) 0.0066(9) 0.0006(9)
C4 0.0197(13) 0.0325(15) 0.0190(12) -0.0029(11) 0.0097(10) 0.0022(11)
C5 0.0142(12) 0.0165(12) 0.0169(11) 0.0029(9) 0.0045(9) 0.0000(9)
C6 0.0215(13) 0.0159(11) 0.0140(11) 0.0031(10) 0.0070(10) -0.0014(9)
C7 0.0196(13) 0.0189(12) 0.0135(11) 0.0011(10) -0.0002(9) -0.0034(9)
C8 0.0132(12) 0.0214(12) 0.0166(11) 0.0017(10) 0.0016(9) -0.0021(10)
C9 0.0147(12) 0.0153(11) 0.0133(11) 0.0005(9) 0.0040(9) -0.0007(9)
C10 0.0131(12) 0.0163(12) 0.0177(11) -0.0012(9) 0.0048(9) -0.0010(9)
C11 0.0151(12) 0.0231(13) 0.0194(12) 0.0038(10) 0.0055(10) -0.0049(10)
C12 0.073(3) 0.0217(15) 0.0434(18) -0.0007(16) 0.0299(18) -0.0092(14)
C13 0.0234(15) 0.057(2) 0.0236(13) 0.0121(14) 0.0026(12) -0.0191(14)
C14 0.0220(15) 0.0509(19) 0.0284(14) 0.0001(14) 0.0116(12) -0.0073(14)

loop_
_atom_type_symbol
_atom_type_description
_atom_type_scat_dispersion_real
_atom_type_scat_dispersion_imag
_atom_type_scat_source
C C 0.0033 0.0016 'International Tables Vol C Tables 4.2.6.8 and 6.1.1.4'
H H 0.0000 0.0000 'International Tables Vol C Tables 4.2.6.8 and 6.1.1.4'
N N 0.0061 0.0033 'International Tables Vol C Tables 4.2.6.8 and 6.1.1.4'
O O 0.0106 0.0060 'International Tables Vol C Tables 4.2.6.8 and 6.1.1.4'
Cu Cu 0.3201 1.2651 'International Tables Vol C Tables 4.2.6.8 and 6.1.1.4'

loop_
_geom_angle_atom_site_label_1
_geom_angle_atom_site_label_2
_geom_angle_atom_site_label_3
_geom_angle_site_symmetry_1
_geom_angle_site_symmetry_3
_geom_angle
_geom_angle_publ_flag
O3 Cu1 O2 . . 90.73(8) no
O3 Cu1 O4 . . 169.00(7) no
O2 Cu1 O4 . . 87.63(8) no
O3 Cu1 O1 . . 89.41(7) no
O2 Cu1 O1 . . 169.03(7) no
O4 Cu1 O1 . . 90.15(7) no
O3 Cu1 N1 . . 94.65(7) no
O2 Cu1 N1 . . 99.43(7) no
O4 Cu1 N1 . . 96.35(7) no
O1 Cu1 N1 . . 91.49(7) no
O3 Cu1 Cu1 . 3_666 83.86(5) no
O2 Cu1 Cu1 . 3_666 86.93(5) no
O4 Cu1 Cu1 . 3_666 85.19(5) no
O1 Cu1 Cu1 . 3_666 82.18(5) no
N1 Cu1 Cu1 . 3_666 173.50(6) no
C1 O1 Cu1 3_666 . 125.55(15) no
C1 O2 Cu1 . . 119.99(15) no
C3 O3 Cu1 3_666 . 123.85(15) no
C3 O4 Cu1 . . 121.86(15) no
C9 N1 C5 . . 117.8(2) no
C9 N1 Cu1 . . 129.93(15) no
C5 N1 Cu1 . . 112.31(15) no
C10 N2 C9 . . 127.2(2) no
C10 N2 H2N . . 118(2) no
C9 N2 H2N . . 115(2) no
O1 C1 O2 3_666 . 125.2(2) no
O1 C1 C2 3_666 . 117.5(2) no
O2 C1 C2 . . 117.2(2) no
C1 C2 H2A . . 109.5 no
C1 C2 H2B . . 109.5 no
H2A C2 H2B . . 109.5 no
C1 C2 H2C . . 109.5 no
H2A C2 H2C . . 109.5 no
H2B C2 H2C . . 109.5 no
O3 C3 O4 3_666 . 125.2(2) no
O3 C3 C4 3_666 . 117.0(2) no
O4 C3 C4 . . 117.8(2) no
C3 C4 H4A . . 109.5 no
C3 C4 H4B . . 109.5 no
H4A C4 H4B . . 109.5 no
C3 C4 H4C . . 109.5 no
H4A C4 H4C . . 109.5 no
H4B C4 H4C . . 109.5 no
N1 C5 C6 . . 123.4(2) no
N1 C5 H5 . . 118.3 no
C6 C5 H5 . . 118.3 no
C5 C6 C7 . . 118.0(2) no
C5 C6 H6 . . 121.0 no
C7 C6 H6 . . 121.0 no
C6 C7 C8 . . 120.0(2) no
C6 C7 H7 . . 120.0 no
C8 C7 H7 . . 120.0 no
C7 C8 C9 . . 118.4(2) no
C7 C8 H8 . . 120.8 no
C9 C8 H8 . . 120.8 no
N1 C9 C8 . . 122.5(2) no
N1 C9 N2 . . 114.2(2) no
C8 C9 N2 . . 123.3(2) no
O5 C10 N2 . . 122.7(2) no
O5 C10 C11 . . 120.3(2) no
N2 C10 C11 . . 117.0(2) no
C13 C11 C12 . . 110.5(3) no
C13 C11 C14 . . 108.6(2) no
C12 C11 C14 . . 109.5(3) no
C13 C11 C10 . . 114.8(2) no
C12 C11 C10 . . 106.1(2) no
C14 C11 C10 . . 107.2(2) no
C11 C12 H12A . . 109.5 no
C11 C12 H12B . . 109.5 no
H12A C12 H12B . . 109.5 no
C11 C12 H12C . . 109.5 no
H12A C12 H12C . . 109.5 no
H12B C12 H12C . . 109.5 no
C11 C13 H13A . . 109.5 no
C11 C13 H13B . . 109.5 no
H13A C13 H13B . . 109.5 no
C11 C13 H13C . . 109.5 no
H13A C13 H13C . . 109.5 no
H13B C13 H13C . . 109.5 no
C11 C14 H14A . . 109.5 no
C11 C14 H14B . . 109.5 no
H14A C14 H14B . . 109.5 no
C11 C14 H14C . . 109.5 no
H14A C14 H14C . . 109.5 no
H14B C14 H14C . . 109.5 no

loop_
_geom_bond_atom_site_label_1
_geom_bond_atom_site_label_2
_geom_bond_site_symmetry_2
_geom_bond_distance
_geom_bond_publ_flag
Cu1 O3 . 1.9670(17) yes
Cu1 O2 . 1.9734(17) yes
Cu1 O4 . 1.9739(16) yes
Cu1 O1 . 1.9762(16) yes
Cu1 N1 . 2.1990(19) yes
Cu1 Cu1 3_666 2.6168(6) yes
O1 C1 3_666 1.259(3) no
O2 C1 . 1.267(3) no
O3 C3 3_666 1.260(3) no
O4 C3 . 1.264(3) no
O5 C10 . 1.215(3) no
N1 C9 . 1.345(3) no
N1 C5 . 1.348(3) no
N2 C10 . 1.368(3) no
N2 C9 . 1.405(3) no
N2 H2N . 0.79(3) no
C1 C2 . 1.506(3) no
C2 H2A . 0.9600 no
C2 H2B . 0.9600 no
C2 H2C . 0.9600 no
C3 C4 . 1.503(3) no
C4 H4A . 0.9600 no
C4 H4B . 0.9600 no
C4 H4C . 0.9600 no
C5 C6 . 1.377(3) no
C5 H5 . 0.9300 no
C6 C7 . 1.380(3) no
C6 H6 . 0.9300 no
C7 C8 . 1.382(3) no
C7 H7 . 0.9300 no
C8 C9 . 1.387(3) no
C8 H8 . 0.9300 no
C10 C11 . 1.537(3) no
C11 C13 . 1.524(4) no
C11 C12 . 1.529(4) no
C11 C14 . 1.532(4) no
C12 H12A . 0.9600 no
C12 H12B . 0.9600 no
C12 H12C . 0.9600 no
C13 H13A . 0.9600 no
C13 H13B . 0.9600 no
C13 H13C . 0.9600 no
C14 H14A . 0.9600 no
C14 H14B . 0.9600 no
C14 H14C . 0.9600 no

loop_
_geom_hbond_atom_site_label_D
_geom_hbond_atom_site_label_H
_geom_hbond_atom_site_label_A
_geom_hbond_site_symmetry_A
_geom_hbond_distance_DH
_geom_hbond_distance_HA
_geom_hbond_distance_DA
_geom_hbond_angle_DHA
N2 H2N O4 . 0.80 2.38 3.118(3) 154.1
N2 H2N O2 . 0.80 2.71 3.226(3) 124.0
C7 H7 O5 3_767 0.95 2.69 3.298(3) 122.0
C8 H8 O5 3_767 0.95 2.63 3.262(3) 124.3
C6 H6 O1 4_576 0.95 2.58 3.460(3) 154

loop_
_geom_torsion_atom_site_label_1
_geom_torsion_atom_site_label_2
_geom_torsion_atom_site_label_3
_geom_torsion_atom_site_label_4
_geom_torsion_site_symmetry_1
_geom_torsion_site_symmetry_4
_geom_torsion
_geom_torsion_publ_flag
O3 Cu1 O1 C1 . 3_666 -80.42(19) no
O2 Cu1 O1 C1 . 3_666 10.4(5) no
O4 Cu1 O1 C1 . 3_666 88.59(19) no
N1 Cu1 O1 C1 . 3_666 -175.05(19) no
Cu1 Cu1 O1 C1 3_666 3_666 3.46(18) no
O3 Cu1 O2 C1 . . 84.00(18) no
O4 Cu1 O2 C1 . . -85.12(18) no
O1 Cu1 O2 C1 . . -6.7(5) no
N1 Cu1 O2 C1 . . 178.83(17) no
Cu1 Cu1 O2 C1 3_666 . 0.19(17) no
O2 Cu1 O3 C3 . 3_666 -88.33(19) no
O4 Cu1 O3 C3 . 3_666 -7.0(5) no
O1 Cu1 O3 C3 . 3_666 80.70(19) no
N1 Cu1 O3 C3 . 3_666 172.15(19) no
Cu1 Cu1 O3 C3 3_666 3_666 -1.49(18) no
O3 Cu1 O4 C3 . . 6.6(5) no
O2 Cu1 O4 C3 . . 88.17(18) no
O1 Cu1 O4 C3 . . -81.08(18) no
N1 Cu1 O4 C3 . . -172.60(18) no
Cu1 Cu1 O4 C3 3_666 . 1.05(17) no
O3 Cu1 N1 C9 . . 135.7(2) no
O2 Cu1 N1 C9 . . 44.1(2) no
O4 Cu1 N1 C9 . . -44.5(2) no
O1 Cu1 N1 C9 . . -134.8(2) no
O3 Cu1 N1 C5 . . -43.71(17) no
O2 Cu1 N1 C5 . . -135.22(16) no
O4 Cu1 N1 C5 . . 136.14(16) no
O1 Cu1 N1 C5 . . 45.82(17) no
Cu1 O2 C1 O1 . 3_666 -2.9(3) no
Cu1 O2 C1 C2 . . 177.59(16) no
Cu1 O4 C3 O3 . 3_666 -0.3(3) no
Cu1 O4 C3 C4 . . 179.58(17) no
C9 N1 C5 C6 . . -0.6(4) no
Cu1 N1 C5 C6 . . 178.83(19) no
N1 C5 C6 C7 . . 1.4(4) no
C5 C6 C7 C8 . . -1.0(4) no
C6 C7 C8 C9 . . 0.0(4) no
C5 N1 C9 C8 . . -0.6(3) no
Cu1 N1 C9 C8 . . -179.89(18) no
C5 N1 C9 N2 . . -179.3(2) no
Cu1 N1 C9 N2 . . 1.3(3) no
C7 C8 C9 N1 . . 0.9(4) no
C7 C8 C9 N2 . . 179.6(2) no
C10 N2 C9 N1 . . -165.0(2) no
C10 N2 C9 C8 . . 16.2(4) no
C9 N2 C10 O5 . . -3.3(4) no
C9 N2 C10 C11 . . 175.9(2) no
O5 C10 C11 C13 . . -174.4(3) no
N2 C10 C11 C13 . . 6.4(3) no
O5 C10 C11 C12 . . 63.3(3) no
N2 C10 C11 C12 . . -115.9(3) no
O5 C10 C11 C14 . . -53.6(3) no
N2 C10 C11 C14 . . 127.2(2) no
